data_7122640
loop_
_publ_author_name
'Zhu, Shi-Ya'
'Zhang, Hua'
'Ma, Qing-Wei'
'Liu, Dou'
'Hui, Xin-Ping'

_publ_section_title
;
 Oxidative NHCs catalysis: direct activation of \b sp3 carbons of
 saturated acid chlorides
;
_journal_name_full 'Chemical Communications'
_journal_paper_doi 10.1039/C8CC08578A
_journal_year 2018
_chemical_absolute_configuration ad
_chemical_formula_moiety 'C18 H14 Cl N O3'
_chemical_formula_sum 'C18 H14 Cl N O3'
_chemical_formula_weight 327.75
_chemical_name_systematic
;
 ? 
;
_space_group_crystal_system monoclinic
_space_group_IT_number 4
_space_group_name_Hall 'P 2yb'
_space_group_name_H-M_alt 'P 1 21 1'
_symmetry_space_group_name_Hall 'P 2yb'
_symmetry_space_group_name_H-M 'P 1 21 1'
_atom_sites_solution_hydrogens geom
_atom_sites_solution_primary direct
_atom_sites_solution_secondary difmap
_audit_creation_date 2016-12-09
_audit_creation_method
;
Olex2 1.2
(compiled 2016.11.30 svn.r3356 for OlexSys, GUI svn.r5269)
;
_audit_update_record
;
2018-10-06 deposited with the CCDC.
2018-11-23 downloaded from the CCDC.
;
_cell_angle_alpha 90.00
_cell_angle_beta 90.292(8)
_cell_angle_gamma 90.00
_cell_formula_units_Z 2
_cell_length_a 9.8920(7)
_cell_length_b 6.7802(4)
_cell_length_c 11.6465(8)
_cell_measurement_reflns_used 993
_cell_measurement_temperature 295.26(10)
_cell_measurement_theta_max 21.4950
_cell_measurement_theta_min 4.0200
_cell_volume 781.12(9)
_computing_cell_refinement
;
CrysAlisPro, Agilent Technologies,
Version 1.171.36.28 (release 01-02-2013 CrysAlis171 .NET)
(compiled Feb  1 2013,16:14:44)
;
_computing_data_collection
;
CrysAlisPro, Agilent Technologies,
Version 1.171.36.28 (release 01-02-2013 CrysAlis171 .NET)
(compiled Feb  1 2013,16:14:44)
;
_computing_data_reduction
;
CrysAlisPro, Agilent Technologies,
Version 1.171.36.28 (release 01-02-2013 CrysAlis171 .NET)
(compiled Feb  1 2013,16:14:44)
;
_computing_molecular_graphics 'Olex2 (Dolomanov et al., 2009)'
_computing_publication_material 'Olex2 (Dolomanov et al., 2009)'
_computing_structure_refinement 'ShelXL (Sheldrick, 2015)'
_computing_structure_solution 'ShelXS (Sheldrick, 2008)'
_diffrn_ambient_temperature 295.26(10)
_diffrn_detector_area_resol_mean 16.0733
_diffrn_measured_fraction_theta_full 0.9971
_diffrn_measured_fraction_theta_max 0.8134
_diffrn_measurement_details
;
#__ type_ start__ end____ width___ exp.time_
  1 omega  -10.00   88.00   2.0000    6.0000
omega____ theta____ kappa____ phi______ frames
    -       22.7867  -19.0000  -90.0000 49

#__ type_ start__ end____ width___ exp.time_
  2 omega   56.00  100.00   2.0000    6.0000
omega____ theta____ kappa____ phi______ frames
    -       22.7867 -178.0000  120.0000 22

#__ type_ start__ end____ width___ exp.time_
  3 omega   51.00   95.00   2.0000    6.0000
omega____ theta____ kappa____ phi______ frames
    -       22.7867  178.0000  -90.0000 22

#__ type_ start__ end____ width___ exp.time_
  4 omega  -33.00   17.00   2.0000    6.0000
omega____ theta____ kappa____ phi______ frames
    -       22.7867  -77.0000  120.0000 25

#__ type_ start__ end____ width___ exp.time_
  5 omega  -12.00   20.00   2.0000    6.0000
omega____ theta____ kappa____ phi______ frames
    -      -19.5055  -99.0000   90.0000 16

#__ type_ start__ end____ width___ exp.time_
  6 omega  -19.00   19.00   2.0000    6.0000
omega____ theta____ kappa____ phi______ frames
    -      -19.5055  -99.0000  -90.0000 19

#__ type_ start__ end____ width___ exp.time_
  7 omega  -35.00   53.00   2.0000    6.0000
omega____ theta____ kappa____ phi______ frames
    -       22.7867   19.0000    0.0000 44

#__ type_ start__ end____ width___ exp.time_
  8 omega   -8.00   18.00   2.0000    6.0000
omega____ theta____ kappa____ phi______ frames
    -       22.7867   38.0000  -30.0000 13
;
_diffrn_measurement_device_type 'SuperNova, Dual, Cu at zero, Eos'
_diffrn_measurement_method '\w scans'
_diffrn_orient_matrix_UB_11 -0.0520029000
_diffrn_orient_matrix_UB_12 -0.0063300000
_diffrn_orient_matrix_UB_13 0.0415566000
_diffrn_orient_matrix_UB_21 -0.0418068000
_diffrn_orient_matrix_UB_22 -0.0497224000
_diffrn_orient_matrix_UB_23 -0.0402942000
_diffrn_orient_matrix_UB_31 0.0262311000
_diffrn_orient_matrix_UB_32 -0.0918287000
_diffrn_orient_matrix_UB_33 0.0189675000
_diffrn_radiation_monochromator mirror
_diffrn_radiation_type 'Mo K\a'
_diffrn_radiation_wavelength 0.7107
_diffrn_reflns_av_R_equivalents 0.0412
_diffrn_reflns_av_unetI/netI 0.0763
_diffrn_reflns_limit_h_max 12
_diffrn_reflns_limit_h_min -12
_diffrn_reflns_limit_k_max 8
_diffrn_reflns_limit_k_min -8
_diffrn_reflns_limit_l_max 14
_diffrn_reflns_limit_l_min -14
_diffrn_reflns_number 5099
_diffrn_reflns_theta_full 25.50
_diffrn_reflns_theta_max 26.01
_diffrn_reflns_theta_min 3.48
_diffrn_source 'SuperNova (Mo) X-ray Source'
_exptl_absorpt_coefficient_mu 0.259
_exptl_absorpt_correction_T_max 1.00000
_exptl_absorpt_correction_T_min 0.86138
_exptl_absorpt_correction_type multi-scan
_exptl_absorpt_process_details
;
CrysAlisPro, Agilent Technologies,
Version 1.171.36.28 (release 01-02-2013 CrysAlis171 .NET)
(compiled Feb  1 2013,16:14:44)
Empirical absorption correction using spherical harmonics,
 implemented in SCALE3 ABSPACK scaling algorithm.
;
_exptl_crystal_colour 'clear light colourless'
_exptl_crystal_colour_lustre clear
_exptl_crystal_colour_modifier light
_exptl_crystal_colour_primary colourless
_exptl_crystal_density_diffrn 1.393
_exptl_crystal_density_method 'not measured'
_exptl_crystal_description needle
_exptl_crystal_F_000 340
_exptl_crystal_size_max 0.24
_exptl_crystal_size_mid 0.09
_exptl_crystal_size_min 0.06
_refine_diff_density_max 0.190
_refine_diff_density_min -0.212
_refine_diff_density_rms 0.051
_refine_ls_abs_structure_details 'Flack H D (1983), Acta Cryst. A39, 876-881'
_refine_ls_abs_structure_Flack -0.03(9)
_refine_ls_extinction_method none
_refine_ls_goodness_of_fit_ref 1.041
_refine_ls_hydrogen_treatment constr
_refine_ls_matrix_type full
_refine_ls_number_parameters 209
_refine_ls_number_reflns 2865
_refine_ls_number_restraints 1
_refine_ls_restrained_S_all 1.040
_refine_ls_R_factor_all 0.0799
_refine_ls_R_factor_gt 0.0500
_refine_ls_shift/su_max 0.000
_refine_ls_shift/su_mean 0.000
_refine_ls_structure_factor_coef Fsqd
_refine_ls_weighting_details 'calc w=1/[\s^2^(Fo^2^)+(0.0343P)^2^+0.0000P] where P=(Fo^2^+2Fc^2^)/3'
_refine_ls_weighting_scheme calc
_refine_ls_wR_factor_gt 0.0911
_refine_ls_wR_factor_ref 0.1128
_reflns_number_gt 2008
_reflns_number_total 2865
_reflns_threshold_expression >2sigma(I)
_cod_data_source_file c8cc08578a2.cif
_cod_data_source_block zhushiy_1207_1
_cod_database_code 7122640
_chemical_oxdiff_formula 'C H N O'
_reflns_odcompleteness_completeness 99.71
_reflns_odcompleteness_iscentric 1
_reflns_odcompleteness_theta 26.32
_olex2_refinement_description
;
1. Fixed Uiso
 At 1.2 times of:
  All C(H) groups, All C(H,H) groups
 At 1.5 times of:
  All C(H,H,H) groups
2.a Ternary CH refined with riding coordinates:
 C12(H12)
2.b Secondary CH2 refined with riding coordinates:
 C11(H11A,H11B)
2.c Aromatic/amide H refined with riding coordinates:
 C2(H2), C3(H3), C4(H4), C14(H14), C15(H15), C16(H16), C17(H17), C18(H18)
2.d Idealised Me refined as rotating group:
 C9(H9A,H9B,H9C)
;
_olex2_date_sample_data_collection 2016-12-07
_olex2_submission_special_instructions 'No special instructions were received'

loop_
_space_group_symop_id
_space_group_symop_operation_xyz
1 'x, y, z'
2 '-x, y+1/2, -z'

loop_
_atom_site_label
_atom_site_type_symbol
_atom_site_fract_x
_atom_site_fract_y
_atom_site_fract_z
_atom_site_U_iso_or_equiv
_atom_site_adp_type
_atom_site_occupancy
_atom_site_calc_flag
_atom_site_refinement_flags_posn
Cl1 Cl -0.49184(11) -0.48543(16) -0.24970(9) 0.0560(3) Uani 1 d .
O1 O -0.7829(3) -1.2163(4) -0.2690(2) 0.0583(8) Uani 1 d .
O2 O -0.5445(2) -0.9650(4) -0.2206(2) 0.0429(6) Uani 1 d .
O3 O -0.4443(3) -1.0761(4) -0.0618(3) 0.0700(10) Uani 1 d .
N1 N -0.7982(3) -0.9932(5) -0.4175(2) 0.0443(8) Uani 1 d .
C1 C -0.7394(4) -0.8103(5) -0.4442(3) 0.0410(9) Uani 1 d .
C2 C -0.7465(4) -0.7080(6) -0.5461(3) 0.0512(11) Uani 1 d .
H2 H -0.7982 -0.7540 -0.6074 0.061 Uiso 1 calc R
C3 C -0.6732(4) -0.5329(6) -0.5542(3) 0.0558(13) Uani 1 d .
H3 H -0.6770 -0.4601 -0.6218 0.067 Uiso 1 calc R
C4 C -0.5952(4) -0.4658(6) -0.4639(3) 0.0482(10) Uani 1 d .
H4 H -0.5454 -0.3502 -0.4712 0.058 Uiso 1 calc R
C5 C -0.5913(4) -0.5721(5) -0.3617(3) 0.0371(9) Uani 1 d .
C6 C -0.6625(4) -0.7429(5) -0.3516(3) 0.0336(8) Uani 1 d .
C7 C -0.6749(4) -0.8915(5) -0.2557(3) 0.0348(8) Uani 1 d .
C8 C -0.7579(4) -1.0589(5) -0.3115(3) 0.0440(10) Uani 1 d .
C9 C -0.8809(5) -1.1114(7) -0.4956(4) 0.0821(17) Uani 1 d .
H9A H -0.9602 -1.0383 -0.5171 0.123 Uiso 1 calc GR
H9B H -0.9072 -1.2314 -0.4580 0.123 Uiso 1 calc GR
H9C H -0.8297 -1.1424 -0.5630 0.123 Uiso 1 calc GR
C10 C -0.5433(4) -1.0085(6) -0.1055(3) 0.0473(10) Uani 1 d .
C11 C -0.6776(4) -0.9607(7) -0.0555(3) 0.0464(10) Uani 1 d .
H11A H -0.6675 -0.8988 0.0191 0.056 Uiso 1 calc R
H11B H -0.7321 -1.0787 -0.0474 0.056 Uiso 1 calc R
C12 C -0.7413(4) -0.8187(5) -0.1416(3) 0.0356(9) Uani 1 d .
H12 H -0.7066 -0.6863 -0.1251 0.043 Uiso 1 calc R
C13 C -0.8940(4) -0.8067(5) -0.1468(3) 0.0349(9) Uani 1 d .
C14 C -0.9539(4) -0.6320(6) -0.1839(3) 0.0476(11) Uani 1 d .
H14 H -0.9000 -0.5252 -0.2040 0.057 Uiso 1 calc R
C15 C -1.0938(5) -0.6161(7) -0.1912(4) 0.0600(13) Uani 1 d .
H15 H -1.1325 -0.4980 -0.2152 0.072 Uiso 1 calc R
C16 C -1.1752(5) -0.7718(7) -0.1635(3) 0.0603(12) Uani 1 d .
H16 H -1.2687 -0.7603 -0.1699 0.072 Uiso 1 calc R
C17 C -1.1183(4) -0.9454(7) -0.1262(4) 0.0574(12) Uani 1 d .
H17 H -1.1731 -1.0513 -0.1062 0.069 Uiso 1 calc R
C18 C -0.9790(4) -0.9621(6) -0.1183(3) 0.0479(10) Uani 1 d .
H18 H -0.9415 -1.0804 -0.0933 0.058 Uiso 1 calc R

loop_
_atom_site_aniso_label
_atom_site_aniso_U_11
_atom_site_aniso_U_22
_atom_site_aniso_U_33
_atom_site_aniso_U_23
_atom_site_aniso_U_13
_atom_site_aniso_U_12
Cl1 0.0516(6) 0.0477(5) 0.0686(6) 0.0021(5) -0.0085(5) -0.0108(6)
O1 0.066(2) 0.0306(14) 0.078(2) 0.0017(14) 0.0138(18) -0.0090(14)
O2 0.0347(15) 0.0432(14) 0.0509(14) 0.0100(13) 0.0068(12) 0.0046(14)
O3 0.047(2) 0.081(2) 0.082(2) 0.0246(17) -0.0171(18) 0.0094(16)
N1 0.0409(19) 0.0407(17) 0.0514(18) -0.0075(17) 0.0005(15) -0.0042(19)
C1 0.037(2) 0.045(2) 0.042(2) -0.0046(18) 0.0095(19) 0.0076(18)
C2 0.055(3) 0.065(3) 0.034(2) 0.0009(19) -0.001(2) 0.010(2)
C3 0.056(3) 0.070(3) 0.042(2) 0.019(2) 0.010(2) 0.019(2)
C4 0.045(2) 0.046(2) 0.053(2) 0.019(2) 0.013(2) 0.006(2)
C5 0.030(2) 0.039(2) 0.042(2) 0.0062(16) 0.0076(17) 0.0033(17)
C6 0.030(2) 0.0349(19) 0.0363(19) 0.0010(15) 0.0087(17) 0.0022(16)
C7 0.029(2) 0.0341(18) 0.042(2) 0.0064(16) 0.0010(17) -0.0001(16)
C8 0.040(2) 0.042(2) 0.050(2) -0.0065(18) 0.011(2) -0.0009(19)
C9 0.073(4) 0.068(3) 0.105(4) -0.027(3) -0.034(3) -0.013(3)
C10 0.039(2) 0.051(2) 0.051(2) 0.010(2) -0.003(2) -0.003(2)
C11 0.037(2) 0.062(3) 0.040(2) 0.0126(19) -0.0024(18) -0.003(2)
C12 0.038(2) 0.0340(18) 0.0346(19) 0.0001(15) 0.0043(18) -0.0029(17)
C13 0.036(2) 0.040(2) 0.0285(17) -0.0014(15) 0.0026(17) 0.0039(18)
C14 0.051(3) 0.048(2) 0.044(2) 0.0032(18) 0.006(2) 0.006(2)
C15 0.061(3) 0.071(3) 0.048(3) 0.005(2) -0.002(3) 0.025(3)
C16 0.038(3) 0.095(4) 0.048(2) -0.011(2) -0.001(2) 0.009(3)
C17 0.034(2) 0.074(3) 0.065(3) 0.001(2) 0.008(2) -0.008(2)
C18 0.038(2) 0.046(2) 0.060(2) 0.009(2) 0.009(2) 0.000(2)

loop_
_atom_type_symbol
_atom_type_description
_atom_type_scat_dispersion_real
_atom_type_scat_dispersion_imag
_atom_type_scat_source
C C 0.0033 0.0016 'International Tables Vol C Tables 4.2.6.8 and 6.1.1.4'
H H 0.0000 0.0000 'International Tables Vol C Tables 4.2.6.8 and 6.1.1.4'
Cl Cl 0.1484 0.1585 'International Tables Vol C Tables 4.2.6.8 and 6.1.1.4'
N N 0.0061 0.0033 'International Tables Vol C Tables 4.2.6.8 and 6.1.1.4'
O O 0.0106 0.0060 'International Tables Vol C Tables 4.2.6.8 and 6.1.1.4'

loop_
_geom_angle_atom_site_label_1
_geom_angle_atom_site_label_2
_geom_angle_atom_site_label_3
_geom_angle
C10 O2 C7 110.8(3)
C1 N1 C9 125.3(3)
C8 N1 C1 111.6(3)
C8 N1 C9 122.9(4)
C2 C1 N1 128.1(4)
C2 C1 C6 121.8(4)
C6 C1 N1 110.0(3)
C1 C2 H2 121.2
C1 C2 C3 117.6(4)
C3 C2 H2 121.2
C2 C3 H3 119.4
C4 C3 C2 121.2(4)
C4 C3 H3 119.4
C3 C4 H4 120.2
C3 C4 C5 119.6(4)
C5 C4 H4 120.2
C4 C5 Cl1 118.7(3)
C6 C5 Cl1 121.0(3)
C6 C5 C4 120.2(4)
C1 C6 C7 107.9(3)
C5 C6 C1 119.5(3)
C5 C6 C7 132.6(3)
O2 C7 C6 111.4(3)
O2 C7 C8 109.8(3)
O2 C7 C12 104.3(3)
C6 C7 C8 103.0(3)
C6 C7 C12 117.0(3)
C8 C7 C12 111.4(3)
O1 C8 N1 126.8(4)
O1 C8 C7 126.2(4)
N1 C8 C7 107.0(3)
N1 C9 H9A 109.5
N1 C9 H9B 109.5
N1 C9 H9C 109.5
H9A C9 H9B 109.5
H9A C9 H9C 109.5
H9B C9 H9C 109.5
O2 C10 C11 109.3(3)
O3 C10 O2 120.1(4)
O3 C10 C11 130.5(4)
C10 C11 H11A 110.9
C10 C11 H11B 110.9
C10 C11 C12 104.3(3)
H11A C11 H11B 108.9
C12 C11 H11A 110.9
C12 C11 H11B 110.9
C7 C12 H12 107.9
C11 C12 C7 100.7(3)
C11 C12 H12 107.9
C13 C12 C7 114.0(3)
C13 C12 C11 118.0(3)
C13 C12 H12 107.9
C14 C13 C12 118.8(3)
C18 C13 C12 123.7(3)
C18 C13 C14 117.5(4)
C13 C14 H14 119.8
C15 C14 C13 120.5(4)
C15 C14 H14 119.8
C14 C15 H15 119.6
C16 C15 C14 120.9(4)
C16 C15 H15 119.6
C15 C16 H16 120.2
C15 C16 C17 119.6(4)
C17 C16 H16 120.2
C16 C17 H17 120.1
C16 C17 C18 119.8(4)
C18 C17 H17 120.1
C13 C18 H18 119.1
C17 C18 C13 121.7(4)
C17 C18 H18 119.1

loop_
_geom_bond_atom_site_label_1
_geom_bond_atom_site_label_2
_geom_bond_distance
Cl1 C5 1.733(4)
O1 C8 1.203(4)
O2 C7 1.440(4)
O2 C10 1.373(4)
O3 C10 1.192(4)
N1 C1 1.405(5)
N1 C8 1.370(4)
N1 C9 1.460(5)
C1 C2 1.376(5)
C1 C6 1.395(5)
C2 H2 0.9300
C2 C3 1.394(6)
C3 H3 0.9300
C3 C4 1.378(5)
C4 H4 0.9300
C4 C5 1.392(5)
C5 C6 1.360(5)
C6 C7 1.510(5)
C7 C8 1.542(5)
C7 C12 1.565(5)
C9 H9A 0.9600
C9 H9B 0.9600
C9 H9C 0.9600
C10 C11 1.488(5)
C11 H11A 0.9700
C11 H11B 0.9700
C11 C12 1.524(5)
C12 H12 0.9800
C12 C13 1.513(5)
C13 C14 1.393(5)
C13 C18 1.390(5)
C14 H14 0.9300
C14 C15 1.390(6)
C15 H15 0.9300
C15 C16 1.368(6)
C16 H16 0.9300
C16 C17 1.374(6)
C17 H17 0.9300
C17 C18 1.385(5)
C18 H18 0.9300

loop_
_geom_torsion_atom_site_label_1
_geom_torsion_atom_site_label_2
_geom_torsion_atom_site_label_3
_geom_torsion_atom_site_label_4
_geom_torsion
Cl1 C5 C6 C1 -178.7(3)
Cl1 C5 C6 C7 -0.9(6)
O2 C7 C8 O1 54.8(5)
O2 C7 C8 N1 -125.8(3)
O2 C7 C12 C11 -30.8(3)
O2 C7 C12 C13 -158.2(3)
O2 C10 C11 C12 -19.5(4)
O3 C10 C11 C12 161.4(5)
N1 C1 C2 C3 -176.6(4)
N1 C1 C6 C5 176.8(3)
N1 C1 C6 C7 -1.5(4)
C1 N1 C8 O1 -174.0(4)
C1 N1 C8 C7 6.6(4)
C1 C2 C3 C4 0.8(6)
C1 C6 C7 O2 122.7(3)
C1 C6 C7 C8 5.1(4)
C1 C6 C7 C12 -117.5(3)
C2 C1 C6 C5 -0.4(5)
C2 C1 C6 C7 -178.7(4)
C2 C3 C4 C5 -1.4(6)
C3 C4 C5 Cl1 179.7(3)
C3 C4 C5 C6 1.0(5)
C4 C5 C6 C1 -0.2(5)
C4 C5 C6 C7 177.6(4)
C5 C6 C7 O2 -55.3(5)
C5 C6 C7 C8 -172.9(4)
C5 C6 C7 C12 64.5(5)
C6 C1 C2 C3 0.1(6)
C6 C7 C8 O1 173.6(4)
C6 C7 C8 N1 -7.0(4)
C6 C7 C12 C11 -154.3(3)
C6 C7 C12 C13 78.3(4)
C7 O2 C10 O3 178.1(4)
C7 O2 C10 C11 -1.1(4)
C7 C12 C13 C14 -89.2(4)
C7 C12 C13 C18 89.7(4)
C8 N1 C1 C2 173.7(4)
C8 N1 C1 C6 -3.4(4)
C8 C7 C12 C11 87.6(3)
C8 C7 C12 C13 -39.7(4)
C9 N1 C1 C2 -0.3(7)
C9 N1 C1 C6 -177.4(4)
C9 N1 C8 O1 0.2(6)
C9 N1 C8 C7 -179.2(4)
C10 O2 C7 C6 147.7(3)
C10 O2 C7 C8 -98.8(4)
C10 O2 C7 C12 20.7(4)
C10 C11 C12 C7 29.9(4)
C10 C11 C12 C13 154.5(3)
C11 C12 C13 C14 153.0(3)
C11 C12 C13 C18 -28.1(5)
C12 C7 C8 O1 -60.3(5)
C12 C7 C8 N1 119.2(3)
C12 C13 C14 C15 179.2(3)
C12 C13 C18 C17 -178.9(4)
C13 C14 C15 C16 -0.8(6)
C14 C13 C18 C17 0.0(6)
C14 C15 C16 C17 1.1(7)
C15 C16 C17 C18 -0.9(7)
C16 C17 C18 C13 0.3(6)
C18 C13 C14 C15 0.3(6)
